data_7700742
loop_
_publ_author_name
'Choroba, Katarzyna'
'Machura, Barbara'
'Kula, Slawomir'
'Raposo, Luis R.'
'Fernandes, Alexandra R.'
'Kruszynski, Rafal'
'Erfurt, Karol'
'Shul'pina, Lidia S.'
'Kozlov, Yuriy N.'
'Shul'pin, Georgiy B.'

_publ_section_title
;
 Copper(ii) complexes with 2,2':6',2''-terpyridine,
 2,6-di(thiazol-2-yl)pyridine and 2,6-di(pyrazin-2-yl)pyridine substituted
 with quinolines. Synthesis, structure, antiproliferative activity, and
 catalytic activity in the oxidation of alkanes and alcohols with
 peroxides.
;
_journal_issue 33
_journal_name_full 'Dalton transactions (Cambridge, England : 2003)'
_journal_page_first 12656
_journal_page_last 12673
_journal_paper_doi 10.1039/c9dt01922g
_journal_volume 48
_journal_year 2019
_chemical_formula_moiety 'C20 H12 Cl2 Cu N4 S2, 3(H2 O)'
_chemical_formula_sum 'C20 H18 Cl2 Cu N4 O3 S2'
_chemical_formula_weight 560.94
_space_group_crystal_system triclinic
_space_group_IT_number 2
_space_group_name_Hall '-P 1'
_space_group_name_H-M_alt 'P -1'
_symmetry_space_group_name_Hall '-P 1'
_symmetry_space_group_name_H-M 'P -1'
_atom_sites_solution_hydrogens mixed
_audit_creation_method SHELXL-2014/6
_audit_update_record
;
2019-05-07 deposited with the CCDC.    2019-08-05 downloaded from the CCDC.
;
_cell_angle_alpha 71.716(9)
_cell_angle_beta 74.885(7)
_cell_angle_gamma 87.322(6)
_cell_formula_units_Z 2
_cell_length_a 7.8923(5)
_cell_length_b 11.31080(10)
_cell_length_c 13.6000(14)
_cell_measurement_reflns_used 3995
_cell_measurement_temperature 295(2)
_cell_measurement_theta_max 28.9990
_cell_measurement_theta_min 3.5870
_cell_volume 1112.06(15)
_computing_cell_refinement 'CrysAlis CCD v. 1.163 (UNIL IC & KUMA 2000)'
_computing_data_collection 'CrysAlis CCD v. 1.163 (UNIL IC & KUMA 2000)'
_computing_data_reduction 'CrysAlis CCD v. 1.163 (UNIL IC & KUMA 2000)'
_computing_molecular_graphics 'Mercury (Macrae, J.Appl.Cryst. 41 (2008) 466-470'
_computing_publication_material 'Olex2 (Dolomanov et al., 2009)'
_computing_structure_refinement 'SHELXL-2014/6 (Sheldrick, 2014)'
_computing_structure_solution 'SHELXS-97 (Sheldrick, 1990)'
_diffrn_ambient_temperature 295(2)
_diffrn_measured_fraction_theta_full 0.936
_diffrn_measured_fraction_theta_max 0.957
_diffrn_measurement_device_type 'Oxford Diffraction Gemini A Ultra'
_diffrn_radiation_type MoK\a
_diffrn_radiation_wavelength 0.71073
_diffrn_reflns_av_R_equivalents 0.0698
_diffrn_reflns_av_unetI/netI 0.0938
_diffrn_reflns_Laue_measured_fraction_full 0.936
_diffrn_reflns_Laue_measured_fraction_max 0.957
_diffrn_reflns_limit_h_max 9
_diffrn_reflns_limit_h_min -9
_diffrn_reflns_limit_k_max 13
_diffrn_reflns_limit_k_min -13
_diffrn_reflns_limit_l_max 16
_diffrn_reflns_limit_l_min -12
_diffrn_reflns_number 8252
_diffrn_reflns_point_group_measured_fraction_full 0.936
_diffrn_reflns_point_group_measured_fraction_max 0.957
_diffrn_reflns_theta_full 25.242
_diffrn_reflns_theta_max 25.048
_diffrn_reflns_theta_min 3.478
_exptl_absorpt_coefficient_mu 1.442
_exptl_absorpt_correction_T_max 1.00000
_exptl_absorpt_correction_T_min 0.76370
_exptl_absorpt_correction_type multi-scan
_exptl_absorpt_process_details 'Blessing, Acta Cryst. A51 (1995) 33-38'
_exptl_crystal_colour green
_exptl_crystal_density_diffrn 1.675
_exptl_crystal_description block
_exptl_crystal_F_000 570
_exptl_crystal_size_max 0.134
_exptl_crystal_size_mid 0.098
_exptl_crystal_size_min 0.063
_refine_diff_density_max 0.581
_refine_diff_density_min -0.755
_refine_diff_density_rms 0.117
_refine_ls_extinction_method none
_refine_ls_goodness_of_fit_ref 1.033
_refine_ls_hydrogen_treatment constr
_refine_ls_matrix_type full
_refine_ls_number_parameters 298
_refine_ls_number_reflns 3779
_refine_ls_number_restraints 0
_refine_ls_restrained_S_all 1.033
_refine_ls_R_factor_all 0.0794
_refine_ls_R_factor_gt 0.0490
_refine_ls_shift/su_max 0.000
_refine_ls_shift/su_mean 0.000
_refine_ls_structure_factor_coef Fsqd
_refine_ls_weighting_details 'w=1/[\s^2^(Fo^2^)+(0.0710P)^2^] where P=(Fo^2^+2Fc^2^)/3'
_refine_ls_weighting_scheme calc
_refine_ls_wR_factor_gt 0.1171
_refine_ls_wR_factor_ref 0.1470
_reflns_Friedel_coverage 0.000
_reflns_number_gt 2714
_reflns_number_total 3779
_reflns_threshold_expression 'I > 2\s(I)'
_cod_data_source_file c9dt01922g2.cif
_cod_data_source_block Cu207a
_cod_depositor_comments 'Adding full bibliography for 7700737--7700742.cif.'
_cod_database_code 7700742
_shelx_space_group_comment
;
The symmetry employed for this shelxl refinement is uniquely defined
by the following loop, which should always be used as a source of
symmetry information in preference to the above space-group names.
They are only intended as comments.
;
_shelxl_version_number 2014/6

loop_
_space_group_symop_operation_xyz
'x, y, z'
'-x, -y, -z'

loop_
_atom_site_label
_atom_site_type_symbol
_atom_site_fract_x
_atom_site_fract_y
_atom_site_fract_z
_atom_site_U_iso_or_equiv
_atom_site_adp_type
_atom_site_occupancy
_atom_site_site_symmetry_order
_atom_site_calc_flag
_atom_site_refinement_flags_posn
_atom_site_refinement_flags_adp
Cu1 Cu 0.75440(6) 0.18715(5) 0.11589(4) 0.0318(2) Uani 1 1 d . .
Cl1 Cl 0.60858(17) 0.04651(12) 0.26709(12) 0.0553(4) Uani 1 1 d . .
Cl2 Cl 0.84318(15) 0.35868(11) 0.16587(11) 0.0437(4) Uani 1 1 d . .
S1 S 0.42592(14) 0.42022(11) -0.08469(11) 0.0366(3) Uani 1 1 d . .
S2 S 1.29267(14) 0.06907(11) -0.00854(10) 0.0371(3) Uani 1 1 d . .
N1 N 0.5465(4) 0.2726(3) 0.0622(3) 0.0310(9) Uani 1 1 d . .
N2 N 0.8620(4) 0.2516(3) -0.0400(3) 0.0296(9) Uani 1 1 d . .
N3 N 0.9919(4) 0.1028(3) 0.1014(3) 0.0309(9) Uani 1 1 d . .
N4 N 1.2964(5) 0.5951(4) -0.5683(3) 0.0406(10) Uani 1 1 d . .
C1 C 0.3757(6) 0.2911(4) 0.1099(4) 0.0375(12) Uani 1 1 d . .
H1 H 0.3229 0.2534 0.1823 0.045 Uiso 1 1 calc R U
C2 C 0.2911(6) 0.3690(4) 0.0422(4) 0.0376(12) Uani 1 1 d . .
H2 H 0.1754 0.3917 0.0620 0.045 Uiso 1 1 calc R U
C3 C 0.5894(5) 0.3351(4) -0.0399(4) 0.0308(11) Uani 1 1 d . .
C4 C 0.7701(5) 0.3289(4) -0.1024(4) 0.0296(11) Uani 1 1 d . .
C5 C 0.8462(5) 0.3878(4) -0.2088(4) 0.0306(11) Uani 1 1 d . .
H5 H 0.7811 0.4405 -0.2515 0.037 Uiso 1 1 calc R U
C6 C 1.0238(5) 0.3681(4) -0.2534(4) 0.0338(11) Uani 1 1 d . .
C7 C 1.1144(5) 0.2852(4) -0.1874(4) 0.0325(11) Uani 1 1 d . .
H7 H 1.2305 0.2680 -0.2142 0.039 Uiso 1 1 calc R U
C8 C 1.0279(5) 0.2289(4) -0.0810(4) 0.0273(10) Uani 1 1 d . .
C9 C 1.0953(5) 0.1387(4) 0.0035(4) 0.0275(10) Uani 1 1 d . .
C10 C 1.2322(6) -0.0107(4) 0.1244(4) 0.0422(13) Uani 1 1 d . .
H10 H 1.3019 -0.0673 0.1605 0.051 Uiso 1 1 calc R U
C11 C 1.0707(6) 0.0186(4) 0.1708(4) 0.0373(12) Uani 1 1 d . .
H11 H 1.0172 -0.0154 0.2436 0.045 Uiso 1 1 calc R U
C12 C 1.1117(5) 0.4410(4) -0.3641(4) 0.0329(11) Uani 1 1 d . .
C13 C 1.0910(6) 0.5675(4) -0.3979(4) 0.0415(13) Uani 1 1 d . .
H13 H 1.0150 0.6050 -0.3528 0.050 Uiso 1 1 calc R U
C14 C 1.1841(7) 0.6393(5) -0.4997(4) 0.0459(14) Uani 1 1 d . .
H14 H 1.1655 0.7243 -0.5206 0.055 Uiso 1 1 calc R U
C15 C 1.3174(6) 0.4697(4) -0.5385(4) 0.0370(12) Uani 1 1 d . .
C16 C 1.2251(6) 0.3872(4) -0.4384(4) 0.0363(12) Uani 1 1 d . .
C17 C 1.2461(7) 0.2572(5) -0.4190(5) 0.0477(14) Uani 1 1 d . .
H17 H 1.1846 0.2011 -0.3545 0.057 Uiso 1 1 calc R U
C18 C 1.3577(8) 0.2143(5) -0.4957(5) 0.0585(16) Uani 1 1 d . .
H18 H 1.3691 0.1290 -0.4831 0.070 Uiso 1 1 calc R U
C19 C 1.4524(8) 0.2962(6) -0.5907(5) 0.0622(18) Uani 1 1 d . .
H19 H 1.5296 0.2652 -0.6404 0.075 Uiso 1 1 calc R U
C20 C 1.4358(7) 0.4197(6) -0.6131(5) 0.0535(16) Uani 1 1 d . .
H20 H 1.5018 0.4731 -0.6776 0.064 Uiso 1 1 calc R U
O1 O 1.4736(5) -0.2145(3) 0.2470(3) 0.0494(10) Uani 1 1 d G .
H1A H 1.4119 -0.2691 0.3017 0.074 Uiso 1 1 d G U
H1B H 1.5057 -0.1562 0.2660 0.074 Uiso 1 1 d G U
O2 O 1.2071(7) 0.9657(5) -0.5890(6) 0.116(2) Uani 1 1 d G .
H2A H 1.3082 1.0016 -0.6175 0.173 Uiso 1 1 d G U
H2B H 1.1371 1.0250 -0.5879 0.173 Uiso 1 1 d G U
O3 O 0.9617(8) 1.1440(7) -0.6303(6) 0.123(2) Uani 1 1 d G .
H3A H 0.9132 1.1978 -0.6728 0.184 Uiso 1 1 d G U
H3B H 0.8774 1.1092 -0.5766 0.184 Uiso 1 1 d G U

loop_
_atom_site_aniso_label
_atom_site_aniso_U_11
_atom_site_aniso_U_22
_atom_site_aniso_U_33
_atom_site_aniso_U_23
_atom_site_aniso_U_13
_atom_site_aniso_U_12
Cu1 0.0261(3) 0.0368(3) 0.0239(4) -0.0011(3) -0.0024(2) 0.0024(2)
Cl1 0.0500(7) 0.0498(7) 0.0403(9) 0.0090(6) 0.0046(6) -0.0034(6)
Cl2 0.0330(6) 0.0516(7) 0.0483(9) -0.0204(6) -0.0082(6) 0.0039(5)
S1 0.0259(6) 0.0431(7) 0.0389(8) -0.0092(6) -0.0109(5) 0.0076(5)
S2 0.0296(6) 0.0411(6) 0.0354(8) -0.0064(6) -0.0081(5) 0.0103(5)
N1 0.0254(19) 0.0359(19) 0.027(2) -0.0071(17) -0.0022(16) -0.0013(16)
N2 0.0218(18) 0.0339(19) 0.026(2) -0.0010(17) -0.0038(16) -0.0002(16)
N3 0.0306(19) 0.0327(19) 0.024(2) -0.0021(17) -0.0060(17) 0.0048(16)
N4 0.046(2) 0.045(2) 0.025(2) -0.0006(19) -0.011(2) -0.006(2)
C1 0.032(2) 0.039(3) 0.037(3) -0.011(2) -0.002(2) -0.003(2)
C2 0.024(2) 0.048(3) 0.039(3) -0.019(2) 0.002(2) 0.003(2)
C3 0.022(2) 0.034(2) 0.031(3) -0.004(2) -0.007(2) 0.0008(18)
C4 0.022(2) 0.032(2) 0.029(3) -0.002(2) -0.0063(19) -0.0008(18)
C5 0.030(2) 0.037(2) 0.024(3) -0.005(2) -0.010(2) 0.0055(19)
C6 0.027(2) 0.037(2) 0.030(3) 0.000(2) -0.008(2) -0.0034(19)
C7 0.023(2) 0.046(3) 0.025(3) -0.009(2) -0.0025(19) 0.004(2)
C8 0.024(2) 0.032(2) 0.026(3) -0.0070(19) -0.0092(19) 0.0036(18)
C9 0.027(2) 0.031(2) 0.026(3) -0.0107(19) -0.0065(19) 0.0031(18)
C10 0.041(3) 0.036(2) 0.041(3) 0.003(2) -0.016(2) 0.009(2)
C11 0.042(3) 0.035(2) 0.027(3) -0.001(2) -0.007(2) 0.005(2)
C12 0.025(2) 0.046(3) 0.023(3) -0.002(2) -0.0082(19) -0.001(2)
C13 0.039(3) 0.043(3) 0.035(3) -0.003(2) -0.008(2) -0.001(2)
C14 0.054(3) 0.039(3) 0.035(3) 0.003(2) -0.013(3) 0.000(2)
C15 0.029(2) 0.052(3) 0.023(3) -0.002(2) -0.006(2) 0.000(2)
C16 0.028(2) 0.043(3) 0.029(3) 0.003(2) -0.008(2) -0.001(2)
C17 0.044(3) 0.049(3) 0.039(3) -0.003(3) -0.006(3) -0.003(2)
C18 0.077(4) 0.055(3) 0.041(4) -0.016(3) -0.011(3) 0.019(3)
C19 0.056(4) 0.086(5) 0.038(4) -0.015(3) -0.009(3) 0.021(3)
C20 0.042(3) 0.075(4) 0.029(3) 0.002(3) -0.005(2) -0.004(3)
O1 0.044(2) 0.053(2) 0.037(2) 0.0002(18) -0.0022(17) 0.0000(17)
O2 0.085(4) 0.108(4) 0.127(6) -0.023(4) 0.001(4) 0.007(3)
O3 0.143(5) 0.125(5) 0.112(6) -0.039(4) -0.058(4) 0.047(5)

loop_
_atom_type_symbol
_atom_type_description
_atom_type_scat_dispersion_real
_atom_type_scat_dispersion_imag
_atom_type_scat_source
C C 0.0033 0.0016 'International Tables Vol C Tables 4.2.6.8 and 6.1.1.4'
H H 0.0000 0.0000 'International Tables Vol C Tables 4.2.6.8 and 6.1.1.4'
N N 0.0061 0.0033 'International Tables Vol C Tables 4.2.6.8 and 6.1.1.4'
Cl Cl 0.1484 0.1585 'International Tables Vol C Tables 4.2.6.8 and 6.1.1.4'
Cu Cu 0.3201 1.2651 'International Tables Vol C Tables 4.2.6.8 and 6.1.1.4'
S S 0.1246 0.1234 'International Tables Vol C Tables 4.2.6.8 and 6.1.1.4'
O O 0.0106 0.0060 'International Tables Vol C Tables 4.2.6.8 and 6.1.1.4'

loop_
_geom_angle_atom_site_label_1
_geom_angle_atom_site_label_2
_geom_angle_atom_site_label_3
_geom_angle
N2 Cu1 N1 78.92(14)
N2 Cu1 N3 77.90(14)
N1 Cu1 N3 154.91(17)
N2 Cu1 Cl1 154.73(12)
N1 Cu1 Cl1 99.50(11)
N3 Cu1 Cl1 97.35(10)
N2 Cu1 Cl2 98.42(12)
N1 Cu1 Cl2 96.35(11)
N3 Cu1 Cl2 96.42(11)
Cl1 Cu1 Cl2 106.80(6)
C3 S1 C2 89.4(2)
C10 S2 C9 89.5(2)
C3 N1 C1 111.3(4)
C3 N1 Cu1 113.1(3)
C1 N1 Cu1 135.1(3)
C8 N2 C4 120.5(4)
C8 N2 Cu1 120.7(3)
C4 N2 Cu1 118.5(3)
C9 N3 C11 111.5(4)
C9 N3 Cu1 113.6(3)
C11 N3 Cu1 134.9(3)
C14 N4 C15 117.2(4)
C2 C1 N1 114.0(4)
C1 C2 S1 110.6(3)
N1 C3 C4 118.3(3)
N1 C3 S1 114.5(3)
C4 C3 S1 127.1(3)
N2 C4 C5 120.8(4)
N2 C4 C3 110.3(4)
C5 C4 C3 128.9(4)
C4 C5 C6 119.7(4)
C7 C6 C5 118.2(4)
C7 C6 C12 121.7(4)
C5 C6 C12 120.0(4)
C8 C7 C6 118.6(4)
N2 C8 C7 122.2(4)
N2 C8 C9 109.3(4)
C7 C8 C9 128.5(4)
N3 C9 C8 117.9(4)
N3 C9 S2 113.7(3)
C8 C9 S2 128.4(3)
C11 C10 S2 111.3(3)
C10 C11 N3 114.0(4)
C13 C12 C16 117.8(4)
C13 C12 C6 119.2(5)
C16 C12 C6 123.0(4)
C12 C13 C14 119.9(5)
N4 C14 C13 124.5(5)
N4 C15 C16 123.1(5)
N4 C15 C20 118.0(4)
C16 C15 C20 118.9(5)
C15 C16 C17 118.4(5)
C15 C16 C12 117.4(4)
C17 C16 C12 124.2(4)
C18 C17 C16 120.0(5)
C19 C18 C17 120.8(5)
C20 C19 C18 121.4(6)
C19 C20 C15 120.4(5)

loop_
_geom_bond_atom_site_label_1
_geom_bond_atom_site_label_2
_geom_bond_distance
Cu1 N2 1.973(4)
Cu1 N1 2.048(3)
Cu1 N3 2.055(3)
Cu1 Cl1 2.2289(13)
Cu1 Cl2 2.4332(15)
S1 C3 1.700(4)
S1 C2 1.709(5)
S2 C10 1.696(5)
S2 C9 1.705(4)
N1 C3 1.305(6)
N1 C1 1.373(6)
N2 C8 1.330(5)
N2 C4 1.344(5)
N3 C9 1.315(6)
N3 C11 1.368(5)
N4 C14 1.313(7)
N4 C15 1.363(6)
C1 C2 1.351(6)
C3 C4 1.468(6)
C4 C5 1.371(6)
C5 C6 1.412(6)
C6 C7 1.393(6)
C6 C12 1.469(6)
C7 C8 1.382(6)
C8 C9 1.475(6)
C10 C11 1.343(7)
C12 C13 1.375(6)
C12 C16 1.433(7)
C13 C14 1.391(7)
C15 C16 1.415(6)
C15 C20 1.428(8)
C16 C17 1.420(7)
C17 C18 1.378(8)
C18 C19 1.377(8)
C19 C20 1.341(8)
